data_7129024
loop_
_publ_author_name
'L\'opez-Alled, Carlos M'
'Park, Sang Jun'
'Lee, Dong Joon'
'Murfin, Lloyd C.'
'Kociok-K\"ohn, Gabriele'
'Hann, Jodie L.'
'Wenk, Jannis'
'James, Tony D.'
'Kim, Hwan Myung'
'Lewis, Simon E.'

_publ_section_title
;
 Azulene-based fluorescent chemosensor for adenosine diphosphate.
;
_journal_issue 81
_journal_name_full 'Chemical communications (Cambridge, England)'
_journal_page_first 10608
_journal_page_last 10611
_journal_paper_doi 10.1039/d1cc04122c
_journal_volume 57
_journal_year 2021
_chemical_formula_moiety 'C46 H38 N6, C2 H3 N'
_chemical_formula_sum 'C48 H41 N7'
_chemical_formula_weight 715.88
_space_group_crystal_system monoclinic
_space_group_IT_number 14
_space_group_name_Hall '-P 2ybc'
_space_group_name_H-M_alt 'P 1 21/c 1'
_atom_sites_solution_hydrogens geom
_atom_sites_solution_primary dual
_audit_creation_method SHELXL-2018/3
_audit_update_record
;
2021-07-12 deposited with the CCDC.	2021-09-16 downloaded from the CCDC.
;
_cell_angle_alpha 90
_cell_angle_beta 100.398(3)
_cell_angle_gamma 90
_cell_formula_units_Z 4
_cell_length_a 13.6047(3)
_cell_length_b 9.8218(2)
_cell_length_c 29.3670(11)
_cell_measurement_reflns_used 8053
_cell_measurement_temperature 150(2)
_cell_measurement_theta_max 68.1940
_cell_measurement_theta_min 3.0520
_cell_volume 3859.65(19)
_computing_cell_refinement 'CrysAlisPro 1.171.40.43a (Rigaku OD, 2019)'
_computing_data_collection 'CrysAlisPro 1.171.40.43a (Rigaku OD, 2019)'
_computing_data_reduction 'CrysAlisPro 1.171.40.43a (Rigaku OD, 2019)'
_computing_molecular_graphics 'ORTEP3 for Windows - Farrugia, L. J. J. Appl. Crystallogr. 1997, 30, 565'
_computing_publication_material
;
 'WinGX publication routines, Farrugia, 
 L. J., J. Appl. Crystallogr., 1999, 32, 837-838
;
_computing_structure_refinement
;
 SHELXL-2018/3 (Sheldrick, 2018)
 Sheldrick GM (2008) Acta Crystallogr A64:112--122 and 
 C. B. H\"ubschle, G. M. Sheldrick and B. Dittrich
 ShelXle: a Qt graphical user interface for SHELXL
 J. Appl. Cryst., 44, (2011) 1281-1284.
;
_computing_structure_solution
; 
 SHELXS
 Sheldrick, G. M. (2008). Acta Cryst. A64, 112-122.
;
_diffrn_ambient_environment N~2~
_diffrn_ambient_temperature 150.00(10)
_diffrn_detector 'CCD plate'
_diffrn_detector_area_resol_mean 8.1150
_diffrn_detector_type EosS2
_diffrn_measured_fraction_theta_full 0.998
_diffrn_measured_fraction_theta_max 0.992
_diffrn_measurement_device 'four-circle diffractometer'
_diffrn_measurement_device_type 'SuperNova, Dual, Cu at home/near, EosS2'
_diffrn_measurement_method '\w scans'
_diffrn_radiation_monochromator mirror
_diffrn_radiation_probe x-ray
_diffrn_radiation_type 'Cu K\a'
_diffrn_radiation_wavelength 1.54184
_diffrn_reflns_av_R_equivalents 0.0575
_diffrn_reflns_av_unetI/netI 0.0403
_diffrn_reflns_Laue_measured_fraction_full 0.998
_diffrn_reflns_Laue_measured_fraction_max 0.992
_diffrn_reflns_limit_h_max 16
_diffrn_reflns_limit_h_min -16
_diffrn_reflns_limit_k_max 11
_diffrn_reflns_limit_k_min -11
_diffrn_reflns_limit_l_max 35
_diffrn_reflns_limit_l_min -33
_diffrn_reflns_number 40045
_diffrn_reflns_point_group_measured_fraction_full 0.998
_diffrn_reflns_point_group_measured_fraction_max 0.992
_diffrn_reflns_theta_full 67.684
_diffrn_reflns_theta_max 68.647
_diffrn_reflns_theta_min 4.078
_diffrn_source 'micro-focus sealed X-ray tube'
_diffrn_source_type 'SuperNova (Cu) X-ray Source'
_exptl_absorpt_coefficient_mu 0.575
_exptl_absorpt_correction_T_max 1.00000
_exptl_absorpt_correction_T_min 0.68222
_exptl_absorpt_correction_type multi-scan
_exptl_absorpt_process_details
;
CrysAlisPro 1.171.40.43a (Rigaku Oxford Diffraction, 2019)
Empirical absorption correction using spherical harmonics,
 implemented in SCALE3 ABSPACK scaling algorithm.
;
_exptl_crystal_colour 'pale blue'
_exptl_crystal_density_diffrn 1.232
_exptl_crystal_description plate
_exptl_crystal_F_000 1512
_exptl_crystal_size_max 0.336
_exptl_crystal_size_mid 0.172
_exptl_crystal_size_min 0.055
_refine_diff_density_max 0.364
_refine_diff_density_min -0.222
_refine_diff_density_rms 0.051
_refine_ls_extinction_method none
_refine_ls_goodness_of_fit_ref 1.121
_refine_ls_hydrogen_treatment constr
_refine_ls_matrix_type full
_refine_ls_number_parameters 608
_refine_ls_number_reflns 7082
_refine_ls_number_restraints 18
_refine_ls_restrained_S_all 1.122
_refine_ls_R_factor_all 0.0880
_refine_ls_R_factor_gt 0.0688
_refine_ls_shift/su_max 0.000
_refine_ls_shift/su_mean 0.000
_refine_ls_structure_factor_coef Fsqd
_refine_ls_weighting_details 'w=1/[\s^2^(Fo^2^)+(0.0633P)^2^+3.4320P] where P=(Fo^2^+2Fc^2^)/3'
_refine_ls_weighting_scheme calc
_refine_ls_wR_factor_gt 0.1669
_refine_ls_wR_factor_ref 0.1780
_reflns_Friedel_coverage 0.000
_reflns_number_gt 5527
_reflns_number_total 7082
_reflns_threshold_expression 'I > 2\s(I)'
_cod_data_source_file d1cc04122c2.cif
_cod_data_source_block s19sel9
_cod_depositor_comments 'Adding full bibliography for 7129023--7129024.cif.'
_cod_original_sg_symbol_H-M 'P 21/c'
_cod_database_code 7129024
_shelx_shelxl_version_number 2018/3
_shelx_space_group_comment
;
The symmetry employed for this shelxl refinement is uniquely defined
by the following loop, which should always be used as a source of
symmetry information in preference to the above space-group names.
They are only intended as comments.
;
_shelx_estimated_absorpt_t_min 0.830
_shelx_estimated_absorpt_t_max 0.969
_oxdiff_exptl_absorpt_empirical_full_min 0.723
_oxdiff_exptl_absorpt_empirical_full_max 1.509
_oxdiff_exptl_absorpt_empirical_details
;
Empirical correction (ABSPACK) includes:
- Absorption correction using spherical harmonics
- Frame scaling
;

loop_
_space_group_symop_operation_xyz
'x, y, z'
'-x, y+1/2, -z+1/2'
'-x, -y, -z'
'x, -y-1/2, z-1/2'

loop_
_atom_site_label
_atom_site_type_symbol
_atom_site_fract_x
_atom_site_fract_y
_atom_site_fract_z
_atom_site_U_iso_or_equiv
_atom_site_adp_type
_atom_site_occupancy
_atom_site_site_symmetry_order
_atom_site_calc_flag
_atom_site_refinement_flags_posn
_atom_site_refinement_flags_adp
_atom_site_refinement_flags_occupancy
_atom_site_disorder_assembly
_atom_site_disorder_group
N1 N -0.02792(16) 0.4345(2) 0.17582(9) 0.0365(6) Uani 1 1 d . . . . .
N2 N 0.13343(18) 0.7317(3) 0.17715(9) 0.0422(6) Uani 1 1 d . . . . .
N3 N -0.28698(16) 0.3487(2) 0.12260(9) 0.0376(6) Uani 1 1 d . . . . .
N4 N 0.63523(19) 0.4181(3) 0.49237(8) 0.0415(6) Uani 1 1 d . . . . .
N5 N 0.62518(19) 0.7291(3) 0.42370(10) 0.0475(7) Uani 1 1 d . . . . .
C1 C 0.31735(19) 0.2598(3) 0.32569(10) 0.0330(6) Uani 1 1 d . . . . .
H1 H 0.281406 0.195727 0.340529 0.040 Uiso 1 1 calc R U . . .
C2 C 0.28331(18) 0.3142(3) 0.28179(9) 0.0292(6) Uani 1 1 d . . . . .
C3 C 0.35819(18) 0.4028(3) 0.27137(9) 0.0278(5) Uani 1 1 d . . . . .
C4 C 0.35682(19) 0.4698(3) 0.22998(10) 0.0317(6) Uani 1 1 d . . . . .
H4 H 0.296813 0.460187 0.207977 0.038 Uiso 1 1 calc R U . . .
C5 C 0.4302(2) 0.5495(3) 0.21560(10) 0.0345(6) Uani 1 1 d . . . . .
H5 H 0.413104 0.588149 0.185560 0.041 Uiso 1 1 calc R U . . .
C6 C 0.5253(2) 0.5795(3) 0.23971(11) 0.0364(6) Uani 1 1 d . . . . .
H6 H 0.564306 0.635771 0.223575 0.044 Uiso 1 1 calc R U . . .
C7 C 0.57189(19) 0.5403(3) 0.28354(10) 0.0341(6) Uani 1 1 d . . . . .
H7 H 0.638483 0.571889 0.292853 0.041 Uiso 1 1 calc R U . . .
C8 C 0.53471(18) 0.4608(3) 0.31597(10) 0.0309(6) Uani 1 1 d . . . . .
H8 H 0.579184 0.446185 0.344431 0.037 Uiso 1 1 calc R U . . .
C9 C 0.44126(18) 0.4000(3) 0.31221(9) 0.0280(5) Uani 1 1 d . . . . .
C10 C 0.41149(19) 0.3122(3) 0.34507(9) 0.0302(6) Uani 1 1 d . . . . .
C11 C 0.19034(18) 0.2747(3) 0.25030(9) 0.0295(6) Uani 1 1 d . . . . .
C12 C 0.17050(19) 0.1372(3) 0.24155(10) 0.0327(6) Uani 1 1 d . . . . .
H12 H 0.215129 0.069802 0.256434 0.039 Uiso 1 1 calc R U . . .
C13 C 0.08470(19) 0.0996(3) 0.21082(10) 0.0345(6) Uani 1 1 d . . . . .
H13 H 0.071095 0.005772 0.204773 0.041 Uiso 1 1 calc R U . . .
C14 C 0.01911(19) 0.1960(3) 0.18901(10) 0.0341(6) Uani 1 1 d . . . . .
H14 H -0.039083 0.167927 0.168169 0.041 Uiso 1 1 calc R U . . .
C15 C 0.03739(18) 0.3355(3) 0.19727(10) 0.0308(6) Uani 1 1 d . . . . .
C16 C 0.12404(18) 0.3727(3) 0.22868(9) 0.0298(6) Uani 1 1 d . . . . .
H16 H 0.137481 0.466288 0.235222 0.036 Uiso 1 1 calc R U . . .
C17 C -0.00186(19) 0.5773(3) 0.18174(11) 0.0362(6) Uani 1 1 d . . . . .
H17A H 0.015874 0.597139 0.215273 0.043 Uiso 1 1 calc R U . . .
H17B H -0.061313 0.632629 0.169035 0.043 Uiso 1 1 calc R U . . .
C18 C 0.08449(19) 0.6210(3) 0.15854(10) 0.0332(6) Uani 1 1 d . . . . .
C19 C 0.1094(2) 0.5535(3) 0.12107(12) 0.0450(7) Uani 1 1 d . . . . .
H19 H 0.072772 0.475513 0.108612 0.054 Uiso 1 1 calc R U . . .
C20 C 0.1887(3) 0.6013(4) 0.10185(13) 0.0535(8) Uani 1 1 d . . . . .
H20 H 0.207517 0.556401 0.076078 0.064 Uiso 1 1 calc R U . . .
C21 C 0.2397(2) 0.7148(4) 0.12072(13) 0.0516(9) Uani 1 1 d . . . . .
H21 H 0.294466 0.749656 0.108325 0.062 Uiso 1 1 calc R U . . .
C22 C 0.2098(2) 0.7764(3) 0.15772(12) 0.0482(8) Uani 1 1 d . . . . .
H22 H 0.245004 0.855247 0.170418 0.058 Uiso 1 1 calc R U . . .
C23 C -0.11112(19) 0.3975(3) 0.13936(10) 0.0373(6) Uani 1 1 d . . . . .
H23A H -0.089374 0.322613 0.120912 0.045 Uiso 1 1 calc R U . . .
H23B H -0.127634 0.476633 0.118498 0.045 Uiso 1 1 calc R U . . .
C24 C -0.20518(19) 0.3530(3) 0.15631(10) 0.0328(6) Uani 1 1 d . . . . .
C25 C -0.2070(2) 0.3172(3) 0.20129(11) 0.0362(6) Uani 1 1 d . . . . .
H25 H -0.147642 0.319963 0.223969 0.043 Uiso 1 1 calc R U . . .
C26 C -0.2969(2) 0.2768(3) 0.21321(12) 0.0458(8) Uani 1 1 d . . . . .
H26 H -0.300227 0.252834 0.244237 0.055 Uiso 1 1 calc R U . . .
C27 C -0.3815(2) 0.2721(3) 0.17901(13) 0.0473(8) Uani 1 1 d . . . . .
H27 H -0.444157 0.244967 0.186015 0.057 Uiso 1 1 calc R U . . .
C28 C -0.3725(2) 0.3078(3) 0.13461(12) 0.0430(8) Uani 1 1 d . . . . .
H28 H -0.430449 0.303029 0.111137 0.052 Uiso 1 1 calc R U . . .
C29 C 0.47183(19) 0.2695(3) 0.38975(10) 0.0322(6) Uani 1 1 d . . . . .
C30 C 0.4798(2) 0.1316(3) 0.40055(12) 0.0455(7) Uani 1 1 d . . . . .
H30 H 0.445004 0.066294 0.379818 0.055 Uiso 1 1 calc R U . . .
C31 C 0.5385(3) 0.0900(3) 0.44144(12) 0.0513(8) Uani 1 1 d . . . . .
H31 H 0.544312 -0.004422 0.448480 0.062 Uiso 1 1 calc R U . . .
C32 C 0.5889(2) 0.1829(3) 0.47232(11) 0.0432(7) Uani 1 1 d . . . . .
H32 H 0.628195 0.152003 0.500469 0.052 Uiso 0.5 1 calc R U P A 1
H32A H 0.628195 0.152003 0.500469 0.052 Uiso 0.5 1 calc R U P B 2
C33 C 0.5825(2) 0.3234(3) 0.46249(10) 0.0345(6) Uani 1 1 d . . . . .
C34 C 0.52232(18) 0.3638(3) 0.42104(9) 0.0308(6) Uani 1 1 d . . . . .
H34 H 0.515551 0.458117 0.413949 0.037 Uiso 1 1 calc R U . . .
C35 C 0.6195(2) 0.5617(3) 0.48285(10) 0.0377(6) Uani 1 1 d . . . . .
H35A H 0.646506 0.613361 0.511299 0.045 Uiso 1 1 calc R U . . .
H35B H 0.546622 0.578969 0.475508 0.045 Uiso 1 1 calc R U . . .
C36 C 0.6664(2) 0.6162(3) 0.44366(10) 0.0343(6) Uani 1 1 d . . . . .
C37 C 0.7472(2) 0.5541(3) 0.42966(13) 0.0485(8) Uani 1 1 d . . . . .
H37 H 0.775102 0.473098 0.444267 0.058 Uiso 1 1 calc R U . . .
C38 C 0.7867(3) 0.6121(4) 0.39409(15) 0.0631(11) Uani 1 1 d . . . . .
H38 H 0.842050 0.570787 0.383873 0.076 Uiso 1 1 calc R U . . .
C39 C 0.7462(3) 0.7286(4) 0.37371(13) 0.0589(10) Uani 1 1 d . . . . .
H39 H 0.772694 0.770476 0.349385 0.071 Uiso 1 1 calc R U . . .
C40 C 0.6656(3) 0.7836(4) 0.38950(13) 0.0596(9) Uani 1 1 d . . . . .
H40 H 0.636982 0.864867 0.375359 0.071 Uiso 1 1 calc R U . . .
C41 C 0.6805(2) 0.3792(4) 0.53924(11) 0.0469(8) Uani 1 1 d . . . . .
H41A H 0.668077 0.451553 0.560983 0.056 Uiso 0.5 1 calc R U P C 1
H41B H 0.648690 0.294516 0.547718 0.056 Uiso 0.5 1 calc R U P C 1
H41C H 0.700056 0.282139 0.539131 0.056 Uiso 0.5 1 calc R U P D 2
H41D H 0.629628 0.387838 0.559294 0.056 Uiso 0.5 1 calc R U P D 2
C42 C 0.7870(5) 0.3576(8) 0.5439(2) 0.0499(16) Uani 0.5 1 d . . P E 1
C43 C 0.8535(5) 0.4426(8) 0.5706(3) 0.0573(18) Uani 0.5 1 d . . P E 1
H43 H 0.829975 0.513392 0.587917 0.069 Uiso 0.5 1 calc R U P E 1
C44 C 0.9560(5) 0.4247(9) 0.5725(3) 0.064(2) Uani 0.5 1 d . . P E 1
H44 H 1.003101 0.483256 0.590673 0.077 Uiso 0.5 1 calc R U P E 1
C45 C 0.9866(5) 0.3215(9) 0.5476(3) 0.063(2) Uani 0.5 1 d . . P E 1
H45 H 1.055763 0.306775 0.548062 0.075 Uiso 0.5 1 calc R U P E 1
C46 C 0.9146(5) 0.2360(10) 0.5209(3) 0.061(2) Uani 0.5 1 d . . P E 1
H46 H 0.936302 0.162865 0.503962 0.074 Uiso 0.5 1 calc R U P E 1
N6 N 0.8162(4) 0.2559(7) 0.5189(2) 0.0602(16) Uani 0.5 1 d . . P E 1
C42A C 0.7735(4) 0.4640(6) 0.5607(2) 0.0331(12) Uani 0.5 1 d . . P E 2
C43A C 0.7815(4) 0.5075(6) 0.6062(2) 0.0384(13) Uani 0.5 1 d . . P E 2
H43A H 0.729045 0.490145 0.622846 0.046 Uiso 0.5 1 calc R U P E 2
C44A C 0.8657(5) 0.5757(6) 0.6270(2) 0.0447(15) Uani 0.5 1 d . . P E 2
H44A H 0.873348 0.604087 0.658420 0.054 Uiso 0.5 1 calc R U P E 2
C45A C 0.9389(5) 0.6022(7) 0.6013(2) 0.0504(16) Uani 0.5 1 d . . P E 2
H45A H 0.997724 0.650392 0.614510 0.061 Uiso 0.5 1 calc R U P E 2
C46A C 0.9256(5) 0.5582(8) 0.5565(2) 0.0543(18) Uani 0.5 1 d . . P E 2
H46A H 0.976259 0.577668 0.538976 0.065 Uiso 0.5 1 calc R U P E 2
N6A N 0.8446(4) 0.4886(6) 0.53577(19) 0.0493(13) Uani 0.5 1 d . . P E 2
N7 N 0.1619(8) 0.2360(9) 0.4132(3) 0.038(2) Uani 0.25 1 d . . P F -1
C51 C 0.2166(9) 0.1797(9) 0.4381(4) 0.029(2) Uani 0.25 1 d . . P F -1
C52 C 0.285(2) 0.101(3) 0.4701(8) 0.042(6) Uani 0.25 1 d . U P F -1
H52A H 0.263728 0.099988 0.500199 0.064 Uiso 0.25 1 calc R U P F -1
H52B H 0.352051 0.141121 0.473514 0.064 Uiso 0.25 1 calc R U P F -1
H52C H 0.286919 0.007468 0.458543 0.064 Uiso 0.25 1 calc R U P F -1
N7A N 0.1332(7) 0.1086(10) 0.5006(4) 0.103(3) Uani 0.5 1 d . . P G -2
C51A C 0.2012(6) 0.1109(8) 0.4807(3) 0.0603(19) Uani 0.5 1 d . . P G -2
C52A C 0.2806(12) 0.1166(16) 0.4563(4) 0.049(3) Uani 0.5 1 d . U P G -2
H52D H 0.268356 0.189481 0.433175 0.073 Uiso 0.5 1 calc R U P G -2
H52E H 0.286047 0.029375 0.440762 0.073 Uiso 0.5 1 calc R U P G -2
H52F H 0.342990 0.135004 0.477901 0.073 Uiso 0.5 1 calc R U P G -2
N8 N 0.1036(15) 0.916(2) 0.4784(5) 0.101(6) Uani 0.25 1 d . . P H -1
C55 C 0.0554(14) 0.831(2) 0.4944(6) 0.069(4) Uani 0.25 1 d . U P H -1
C56 C 0.0108(13) 0.7309(18) 0.5147(6) 0.079(6) Uani 0.25 1 d . . P H -1
H56A H -0.060407 0.727486 0.501071 0.119 Uiso 0.25 1 calc R U P H -1
H56B H 0.018390 0.748970 0.548018 0.119 Uiso 0.25 1 calc R U P H -1
H56C H 0.042105 0.643567 0.509874 0.119 Uiso 0.25 1 calc R U P H -1

loop_
_atom_site_aniso_label
_atom_site_aniso_U_11
_atom_site_aniso_U_22
_atom_site_aniso_U_33
_atom_site_aniso_U_23
_atom_site_aniso_U_13
_atom_site_aniso_U_12
N1 0.0219(11) 0.0325(12) 0.0537(15) 0.0061(11) 0.0028(10) -0.0055(9)
N2 0.0354(13) 0.0361(13) 0.0558(16) 0.0009(11) 0.0101(12) -0.0071(10)
N3 0.0251(11) 0.0323(12) 0.0538(15) -0.0042(11) 0.0026(10) 0.0013(9)
N4 0.0449(14) 0.0398(14) 0.0369(14) 0.0020(11) -0.0005(11) -0.0004(11)
N5 0.0364(13) 0.0502(16) 0.0569(17) 0.0127(13) 0.0109(12) 0.0035(12)
C1 0.0260(13) 0.0333(14) 0.0416(16) 0.0000(12) 0.0112(11) -0.0054(11)
C2 0.0206(12) 0.0274(13) 0.0406(15) -0.0029(11) 0.0086(11) -0.0006(10)
C3 0.0220(12) 0.0241(12) 0.0379(14) -0.0013(11) 0.0068(10) 0.0023(10)
C4 0.0231(12) 0.0303(13) 0.0412(15) -0.0019(11) 0.0047(11) 0.0016(10)
C5 0.0297(13) 0.0322(14) 0.0421(16) 0.0052(12) 0.0072(12) -0.0019(11)
C6 0.0291(13) 0.0316(14) 0.0504(17) 0.0043(12) 0.0118(12) -0.0058(11)
C7 0.0211(12) 0.0326(14) 0.0491(17) -0.0001(12) 0.0078(11) -0.0049(11)
C8 0.0233(12) 0.0277(13) 0.0411(15) -0.0018(11) 0.0045(11) 0.0013(10)
C9 0.0225(12) 0.0237(12) 0.0388(15) -0.0024(10) 0.0076(10) 0.0016(10)
C10 0.0248(12) 0.0288(13) 0.0382(15) -0.0003(11) 0.0093(11) 0.0003(10)
C11 0.0211(12) 0.0316(13) 0.0374(15) -0.0016(11) 0.0093(11) -0.0028(10)
C12 0.0245(12) 0.0274(13) 0.0472(17) 0.0008(12) 0.0088(11) 0.0006(10)
C13 0.0280(13) 0.0273(13) 0.0502(17) -0.0057(12) 0.0126(12) -0.0062(11)
C14 0.0243(12) 0.0335(14) 0.0448(16) -0.0041(12) 0.0071(11) -0.0050(11)
C15 0.0203(12) 0.0328(14) 0.0401(15) 0.0016(11) 0.0078(11) -0.0036(10)
C16 0.0218(12) 0.0270(13) 0.0410(15) -0.0022(11) 0.0068(11) -0.0045(10)
C17 0.0239(12) 0.0335(15) 0.0525(18) 0.0035(13) 0.0106(12) 0.0021(11)
C18 0.0226(12) 0.0278(13) 0.0491(17) 0.0035(12) 0.0063(11) 0.0010(10)
C19 0.0372(15) 0.0415(17) 0.059(2) -0.0029(14) 0.0159(14) -0.0063(13)
C20 0.0501(19) 0.055(2) 0.062(2) 0.0007(17) 0.0266(17) -0.0028(16)
C21 0.0349(16) 0.053(2) 0.070(2) 0.0166(17) 0.0174(16) -0.0078(14)
C22 0.0380(16) 0.0428(17) 0.064(2) 0.0072(15) 0.0088(15) -0.0152(14)
C23 0.0245(13) 0.0412(16) 0.0450(17) 0.0055(13) 0.0030(12) -0.0049(11)
C24 0.0230(12) 0.0239(13) 0.0502(17) -0.0013(11) 0.0031(12) 0.0005(10)
C25 0.0279(13) 0.0288(14) 0.0519(18) 0.0000(12) 0.0077(12) -0.0028(11)
C26 0.0436(17) 0.0370(16) 0.060(2) -0.0002(14) 0.0191(15) -0.0048(13)
C27 0.0287(15) 0.0356(16) 0.080(2) -0.0055(15) 0.0160(15) -0.0083(12)
C28 0.0234(13) 0.0312(15) 0.072(2) -0.0092(14) 0.0029(14) -0.0006(11)
C29 0.0258(12) 0.0331(14) 0.0389(15) 0.0029(11) 0.0091(11) -0.0029(11)
C30 0.0471(17) 0.0334(16) 0.0538(19) 0.0044(14) 0.0033(15) -0.0091(13)
C31 0.056(2) 0.0326(16) 0.061(2) 0.0121(15) -0.0015(16) -0.0060(14)
C32 0.0391(16) 0.0403(17) 0.0477(18) 0.0136(13) 0.0014(14) 0.0015(13)
C33 0.0277(13) 0.0404(16) 0.0365(15) 0.0023(12) 0.0091(11) -0.0014(11)
C34 0.0262(12) 0.0309(14) 0.0367(15) 0.0026(11) 0.0097(11) 0.0014(10)
C35 0.0329(14) 0.0438(16) 0.0368(16) -0.0064(12) 0.0071(12) -0.0020(12)
C36 0.0285(13) 0.0343(14) 0.0400(16) -0.0062(12) 0.0054(11) -0.0049(11)
C37 0.0411(17) 0.0394(17) 0.069(2) -0.0050(15) 0.0220(16) -0.0012(13)
C38 0.060(2) 0.055(2) 0.086(3) -0.019(2) 0.045(2) -0.0177(18)
C39 0.066(2) 0.060(2) 0.056(2) -0.0044(17) 0.0252(18) -0.0278(19)
C40 0.056(2) 0.059(2) 0.063(2) 0.0175(18) 0.0085(18) -0.0070(17)
C41 0.0391(16) 0.057(2) 0.0414(17) 0.0046(15) -0.0015(13) -0.0049(15)
C42 0.045(4) 0.065(5) 0.038(3) 0.006(3) 0.004(3) 0.004(3)
C43 0.048(4) 0.064(5) 0.057(5) 0.005(4) 0.001(3) 0.000(3)
C44 0.041(4) 0.074(5) 0.073(5) -0.001(4) -0.003(3) -0.007(4)
C45 0.032(3) 0.095(6) 0.060(5) 0.006(4) 0.008(3) -0.007(4)
C46 0.035(4) 0.089(6) 0.060(5) 0.002(4) 0.007(3) -0.005(4)
N6 0.038(3) 0.088(5) 0.053(4) -0.010(3) 0.006(3) 0.000(3)
C42A 0.029(3) 0.029(3) 0.037(3) 0.004(2) -0.004(2) -0.002(2)
C43A 0.037(3) 0.033(3) 0.044(3) -0.001(2) 0.003(3) 0.002(2)
C44A 0.045(3) 0.035(3) 0.050(4) -0.009(3) -0.004(3) 0.008(3)
C45A 0.037(3) 0.043(4) 0.064(4) -0.005(3) -0.010(3) -0.011(3)
C46A 0.041(3) 0.067(5) 0.054(4) 0.006(3) 0.005(3) -0.020(3)
N6A 0.043(3) 0.067(4) 0.037(3) 0.002(3) 0.003(2) -0.018(3)
N7 0.053(6) 0.022(4) 0.039(5) -0.008(4) 0.009(5) 0.007(4)
C51 0.052(7) 0.007(4) 0.028(5) -0.007(4) 0.005(5) 0.010(5)
C52 0.047(8) 0.032(7) 0.043(10) 0.000(8) -0.007(7) 0.014(6)
N7A 0.085(6) 0.101(7) 0.131(8) 0.022(6) 0.040(6) 0.012(5)
C51A 0.059(5) 0.049(4) 0.071(5) 0.001(4) 0.007(4) 0.003(3)
C52A 0.064(6) 0.043(6) 0.042(6) -0.012(5) 0.015(5) -0.007(5)
N8 0.131(15) 0.129(16) 0.050(9) 0.008(9) 0.036(9) -0.025(13)
C55 0.072(6) 0.074(6) 0.064(6) -0.013(5) 0.019(5) 0.009(5)
C56 0.088(12) 0.083(12) 0.085(12) -0.049(10) 0.067(10) -0.042(10)

loop_
_atom_type_symbol
_atom_type_description
_atom_type_scat_dispersion_real
_atom_type_scat_dispersion_imag
_atom_type_scat_source
C C 0.0181 0.0091 'International Tables Vol C Tables 4.2.6.8 and 6.1.1.4'
H H 0.0000 0.0000 'International Tables Vol C Tables 4.2.6.8 and 6.1.1.4'
N N 0.0311 0.0180 'International Tables Vol C Tables 4.2.6.8 and 6.1.1.4'

loop_
_geom_angle_atom_site_label_1
_geom_angle_atom_site_label_2
_geom_angle_atom_site_label_3
_geom_angle
_geom_angle_site_symmetry_1
_geom_angle_site_symmetry_3
_geom_angle_publ_flag
C15 N1 C17 120.0(2) . . ?
C15 N1 C23 120.5(2) . . ?
C17 N1 C23 118.1(2) . . ?
C18 N2 C22 117.2(3) . . ?
C28 N3 C24 117.2(3) . . ?
C33 N4 C35 119.4(2) . . ?
C33 N4 C41 120.3(3) . . ?
C35 N4 C41 117.5(3) . . ?
C36 N5 C40 117.8(3) . . ?
C2 C1 C10 111.2(2) . . ?
C2 C1 H1 124.4 . . ?
C10 C1 H1 124.4 . . ?
C1 C2 C3 107.7(2) . . ?
C1 C2 C11 125.6(2) . . ?
C3 C2 C11 126.5(2) . . ?
C4 C3 C2 126.0(2) . . ?
C4 C3 C9 127.2(2) . . ?
C2 C3 C9 106.6(2) . . ?
C3 C4 C5 129.7(3) . . ?
C3 C4 H4 115.1 . . ?
C5 C4 H4 115.1 . . ?
C6 C5 C4 128.1(3) . . ?
C6 C5 H5 115.9 . . ?
C4 C5 H5 115.9 . . ?
C7 C6 C5 130.0(3) . . ?
C7 C6 H6 115.0 . . ?
C5 C6 H6 115.0 . . ?
C6 C7 C8 129.0(2) . . ?
C6 C7 H7 115.5 . . ?
C8 C7 H7 115.5 . . ?
C9 C8 C7 128.7(3) . . ?
C9 C8 H8 115.7 . . ?
C7 C8 H8 115.7 . . ?
C8 C9 C10 125.5(2) . . ?
C8 C9 C3 127.2(2) . . ?
C10 C9 C3 107.0(2) . . ?
C1 C10 C9 107.5(2) . . ?
C1 C10 C29 125.2(2) . . ?
C9 C10 C29 126.9(2) . . ?
C16 C11 C12 119.9(2) . . ?
C16 C11 C2 121.0(2) . . ?
C12 C11 C2 119.1(2) . . ?
C13 C12 C11 119.3(3) . . ?
C13 C12 H12 120.3 . . ?
C11 C12 H12 120.3 . . ?
C14 C13 C12 121.1(3) . . ?
C14 C13 H13 119.5 . . ?
C12 C13 H13 119.5 . . ?
C13 C14 C15 120.7(2) . . ?
C13 C14 H14 119.7 . . ?
C15 C14 H14 119.7 . . ?
N1 C15 C14 121.7(2) . . ?
N1 C15 C16 120.4(2) . . ?
C14 C15 C16 117.9(2) . . ?
C11 C16 C15 121.1(2) . . ?
C11 C16 H16 119.5 . . ?
C15 C16 H16 119.5 . . ?
N1 C17 C18 114.3(2) . . ?
N1 C17 H17A 108.7 . . ?
C18 C17 H17A 108.7 . . ?
N1 C17 H17B 108.7 . . ?
C18 C17 H17B 108.7 . . ?
H17A C17 H17B 107.6 . . ?
N2 C18 C19 122.7(3) . . ?
N2 C18 C17 114.4(3) . . ?
C19 C18 C17 122.8(3) . . ?
C18 C19 C20 118.9(3) . . ?
C18 C19 H19 120.6 . . ?
C20 C19 H19 120.6 . . ?
C21 C20 C19 118.9(3) . . ?
C21 C20 H20 120.6 . . ?
C19 C20 H20 120.6 . . ?
C22 C21 C20 118.6(3) . . ?
C22 C21 H21 120.7 . . ?
C20 C21 H21 120.7 . . ?
N2 C22 C21 123.7(3) . . ?
N2 C22 H22 118.1 . . ?
C21 C22 H22 118.1 . . ?
N1 C23 C24 114.8(2) . . ?
N1 C23 H23A 108.6 . . ?
C24 C23 H23A 108.6 . . ?
N1 C23 H23B 108.6 . . ?
C24 C23 H23B 108.6 . . ?
H23A C23 H23B 107.5 . . ?
N3 C24 C25 122.8(3) . . ?
N3 C24 C23 113.6(3) . . ?
C25 C24 C23 123.5(2) . . ?
C24 C25 C26 119.1(3) . . ?
C24 C25 H25 120.5 . . ?
C26 C25 H25 120.5 . . ?
C27 C26 C25 118.8(3) . . ?
C27 C26 H26 120.6 . . ?
C25 C26 H26 120.6 . . ?
C28 C27 C26 118.3(3) . . ?
C28 C27 H27 120.9 . . ?
C26 C27 H27 120.9 . . ?
N3 C28 C27 123.8(3) . . ?
N3 C28 H28 118.1 . . ?
C27 C28 H28 118.1 . . ?
C30 C29 C34 119.2(3) . . ?
C30 C29 C10 119.2(3) . . ?
C34 C29 C10 121.7(2) . . ?
C31 C30 C29 119.8(3) . . ?
C31 C30 H30 120.1 . . ?
C29 C30 H30 120.1 . . ?
C30 C31 C32 121.2(3) . . ?
C30 C31 H31 119.4 . . ?
C32 C31 H31 119.4 . . ?
C31 C32 C33 120.6(3) . . ?
C31 C32 H32 119.7 . . ?
C33 C32 H32 119.7 . . ?
C31 C32 H32A 119.7 . . ?
C33 C32 H32A 119.7 . . ?
N4 C33 C34 121.1(3) . . ?
N4 C33 C32 121.5(3) . . ?
C34 C33 C32 117.5(3) . . ?
C29 C34 C33 121.8(3) . . ?
C29 C34 H34 119.1 . . ?
C33 C34 H34 119.1 . . ?
N4 C35 C36 115.1(2) . . ?
N4 C35 H35A 108.5 . . ?
C36 C35 H35A 108.5 . . ?
N4 C35 H35B 108.5 . . ?
C36 C35 H35B 108.5 . . ?
H35A C35 H35B 107.5 . . ?
N5 C36 C37 122.1(3) . . ?
N5 C36 C35 115.4(2) . . ?
C37 C36 C35 122.6(3) . . ?
C38 C37 C36 118.8(3) . . ?
C38 C37 H37 120.6 . . ?
C36 C37 H37 120.6 . . ?
C39 C38 C37 119.8(3) . . ?
C39 C38 H38 120.1 . . ?
C37 C38 H38 120.1 . . ?
C38 C39 C40 117.8(3) . . ?
C38 C39 H39 121.1 . . ?
C40 C39 H39 121.1 . . ?
N5 C40 C39 123.7(4) . . ?
N5 C40 H40 118.1 . . ?
C39 C40 H40 118.1 . . ?
C42 C41 N4 111.9(4) . . ?
N4 C41 C42A 114.8(3) . . ?
C42 C41 H41A 109.2 . . ?
N4 C41 H41A 109.2 . . ?
C42 C41 H41B 109.2 . . ?
N4 C41 H41B 109.2 . . ?
H41A C41 H41B 107.9 . . ?
N4 C41 H41C 108.6 . . ?
C42A C41 H41C 108.6 . . ?
N4 C41 H41D 108.6 . . ?
C42A C41 H41D 108.6 . . ?
H41C C41 H41D 107.5 . . ?
N6 C42 C43 122.5(7) . . ?
N6 C42 C41 116.7(6) . . ?
C43 C42 C41 120.8(7) . . ?
C42 C43 C44 119.8(8) . . ?
C42 C43 H43 120.1 . . ?
C44 C43 H43 120.1 . . ?
C45 C44 C43 118.2(7) . . ?
C45 C44 H44 120.9 . . ?
C43 C44 H44 120.9 . . ?
C44 C45 C46 119.5(7) . . ?
C44 C45 H45 120.2 . . ?
C46 C45 H45 120.2 . . ?
N6 C46 C45 121.5(8) . . ?
N6 C46 H46 119.3 . . ?
C45 C46 H46 119.3 . . ?
C42 N6 C46 118.4(7) . . ?
N6A C42A C43A 122.3(5) . . ?
N6A C42A C41 119.4(5) . . ?
C43A C42A C41 118.3(5) . . ?
C44A C43A C42A 119.6(6) . . ?
C44A C43A H43A 120.2 . . ?
C42A C43A H43A 120.2 . . ?
C43A C44A C45A 118.4(6) . . ?
C43A C44A H44A 120.8 . . ?
C45A C44A H44A 120.8 . . ?
C46A C45A C44A 119.0(6) . . ?
C46A C45A H45A 120.5 . . ?
C44A C45A H45A 120.5 . . ?
N6A C46A C45A 123.5(6) . . ?
N6A C46A H46A 118.3 . . ?
C45A C46A H46A 118.3 . . ?
C42A N6A C46A 117.3(6) . . ?
N7 C51 C52 177.4(17) . . ?
C51 C52 H52A 109.5 . . ?
C51 C52 H52B 109.5 . . ?
H52A C52 H52B 109.5 . . ?
C51 C52 H52C 109.5 . . ?
H52A C52 H52C 109.5 . . ?
H52B C52 H52C 109.5 . . ?
N7A C51A C52A 178.4(11) . . ?
C51A C52A H52D 109.5 . . ?
C51A C52A H52E 109.5 . . ?
H52D C52A H52E 109.5 . . ?
C51A C52A H52F 109.5 . . ?
H52D C52A H52F 109.5 . . ?
H52E C52A H52F 109.5 . . ?
N8 C55 C56 174(2) . . ?
C55 C56 H56A 109.5 . . ?
C55 C56 H56B 109.5 . . ?
H56A C56 H56B 109.5 . . ?
C55 C56 H56C 109.5 . . ?
H56A C56 H56C 109.5 . . ?
H56B C56 H56C 109.5 . . ?

loop_
_geom_bond_atom_site_label_1
_geom_bond_atom_site_label_2
_geom_bond_distance
_geom_bond_site_symmetry_2
_geom_bond_publ_flag
N1 C15 1.389(3) . ?
N1 C17 1.449(4) . ?
N1 C23 1.457(3) . ?
N2 C18 1.339(4) . ?
N2 C22 1.347(4) . ?
N3 C28 1.337(4) . ?
N3 C24 1.350(3) . ?
N4 C33 1.386(4) . ?
N4 C35 1.446(4) . ?
N4 C41 1.454(4) . ?
N5 C36 1.331(4) . ?
N5 C40 1.340(4) . ?
C1 C2 1.395(4) . ?
C1 C10 1.402(4) . ?
C1 H1 0.9500 . ?
C2 C3 1.415(3) . ?
C2 C11 1.478(4) . ?
C3 C4 1.380(4) . ?
C3 C9 1.492(4) . ?
C4 C5 1.392(4) . ?
C4 H4 0.9500 . ?
C5 C6 1.389(4) . ?
C5 H5 0.9500 . ?
C6 C7 1.383(4) . ?
C6 H6 0.9500 . ?
C7 C8 1.396(4) . ?
C7 H7 0.9500 . ?
C8 C9 1.391(3) . ?
C8 H8 0.9500 . ?
C9 C10 1.407(4) . ?
C10 C29 1.477(4) . ?
C11 C16 1.392(4) . ?
C11 C12 1.392(4) . ?
C12 C13 1.391(4) . ?
C12 H12 0.9500 . ?
C13 C14 1.377(4) . ?
C13 H13 0.9500 . ?
C14 C15 1.406(4) . ?
C14 H14 0.9500 . ?
C15 C16 1.408(4) . ?
C16 H16 0.9500 . ?
C17 C18 1.522(4) . ?
C17 H17A 0.9900 . ?
C17 H17B 0.9900 . ?
C18 C19 1.378(4) . ?
C19 C20 1.387(4) . ?
C19 H19 0.9500 . ?
C20 C21 1.376(5) . ?
C20 H20 0.9500 . ?
C21 C22 1.368(5) . ?
C21 H21 0.9500 . ?
C22 H22 0.9500 . ?
C23 C24 1.519(4) . ?
C23 H23A 0.9900 . ?
C23 H23B 0.9900 . ?
C24 C25 1.371(4) . ?
C25 C26 1.389(4) . ?
C25 H25 0.9500 . ?
C26 C27 1.386(5) . ?
C26 H26 0.9500 . ?
C27 C28 1.377(5) . ?
C27 H27 0.9500 . ?
C28 H28 0.9500 . ?
C29 C30 1.391(4) . ?
C29 C34 1.395(4) . ?
C30 C31 1.378(4) . ?
C30 H30 0.9500 . ?
C31 C32 1.379(5) . ?
C31 H31 0.9500 . ?
C32 C33 1.409(4) . ?
C32 H32 0.9500 . ?
C32 H32A 0.9500 . ?
C33 C34 1.397(4) . ?
C34 H34 0.9500 . ?
C35 C36 1.512(4) . ?
C35 H35A 0.9900 . ?
C35 H35B 0.9900 . ?
C36 C37 1.383(4) . ?
C37 C38 1.381(5) . ?
C37 H37 0.9500 . ?
C38 C39 1.361(6) . ?
C38 H38 0.9500 . ?
C39 C40 1.376(5) . ?
C39 H39 0.9500 . ?
C40 H40 0.9500 . ?
C41 C42 1.446(7) . ?
C41 C42A 1.551(6) . ?
C41 H41A 0.9900 . ?
C41 H41B 0.9900 . ?
C41 H41C 0.9900 . ?
C41 H41D 0.9900 . ?
C42 N6 1.341(9) . ?
C42 C43 1.370(10) . ?
C43 C44 1.397(10) . ?
C43 H43 0.9500 . ?
C44 C45 1.359(12) . ?
C44 H44 0.9500 . ?
C45 C46 1.414(11) . ?
C45 H45 0.9500 . ?
C46 N6 1.343(9) . ?
C46 H46 0.9500 . ?
C42A N6A 1.337(8) . ?
C42A C43A 1.388(8) . ?
C43A C44A 1.371(8) . ?
C43A H43A 0.9500 . ?
C44A C45A 1.381(10) . ?
C44A H44A 0.9500 . ?
C45A C46A 1.366(10) . ?
C45A H45A 0.9500 . ?
C46A N6A 1.344(8) . ?
C46A H46A 0.9500 . ?
N7 C51 1.094(14) . ?
C51 C52 1.43(2) . ?
C52 H52A 0.9800 . ?
C52 H52B 0.9800 . ?
C52 H52C 0.9800 . ?
N7A C51A 1.180(11) . ?
C51A C52A 1.402(16) . ?
C52A H52D 0.9800 . ?
C52A H52E 0.9800 . ?
C52A H52F 0.9800 . ?
N8 C55 1.20(2) . ?
C55 C56 1.35(2) . ?
C56 H56A 0.9800 . ?
C56 H56B 0.9800 . ?
C56 H56C 0.9800 . ?

loop_
_geom_torsion_atom_site_label_1
_geom_torsion_atom_site_label_2
_geom_torsion_atom_site_label_3
_geom_torsion_atom_site_label_4
_geom_torsion
_geom_torsion_site_symmetry_1
_geom_torsion_site_symmetry_2
_geom_torsion_site_symmetry_3
_geom_torsion_site_symmetry_4
_geom_torsion_publ_flag
C10 C1 C2 C3 1.3(3) . . . . ?
C10 C1 C2 C11 175.7(2) . . . . ?
C1 C2 C3 C4 175.3(3) . . . . ?
C11 C2 C3 C4 1.0(4) . . . . ?
C1 C2 C3 C9 -0.3(3) . . . . ?
C11 C2 C3 C9 -174.5(2) . . . . ?
C2 C3 C4 C5 -174.3(3) . . . . ?
C9 C3 C4 C5 0.4(5) . . . . ?
C3 C4 C5 C6 1.2(5) . . . . ?
C4 C5 C6 C7 -0.4(5) . . . . ?
C5 C6 C7 C8 -1.2(5) . . . . ?
C6 C7 C8 C9 0.5(5) . . . . ?
C7 C8 C9 C10 174.8(3) . . . . ?
C7 C8 C9 C3 1.7(5) . . . . ?
C4 C3 C9 C8 -2.3(4) . . . . ?
C2 C3 C9 C8 173.2(2) . . . . ?
C4 C3 C9 C10 -176.4(3) . . . . ?
C2 C3 C9 C10 -0.9(3) . . . . ?
C2 C1 C10 C9 -1.9(3) . . . . ?
C2 C1 C10 C29 -175.7(2) . . . . ?
C8 C9 C10 C1 -172.5(3) . . . . ?
C3 C9 C10 C1 1.7(3) . . . . ?
C8 C9 C10 C29 1.1(4) . . . . ?
C3 C9 C10 C29 175.4(2) . . . . ?
C1 C2 C11 C16 132.0(3) . . . . ?
C3 C2 C11 C16 -54.7(4) . . . . ?
C1 C2 C11 C12 -49.4(4) . . . . ?
C3 C2 C11 C12 123.8(3) . . . . ?
C16 C11 C12 C13 0.6(4) . . . . ?
C2 C11 C12 C13 -178.0(2) . . . . ?
C11 C12 C13 C14 -0.1(4) . . . . ?
C12 C13 C14 C15 0.1(4) . . . . ?
C17 N1 C15 C14 -174.1(3) . . . . ?
C23 N1 C15 C14 -8.0(4) . . . . ?
C17 N1 C15 C16 6.7(4) . . . . ?
C23 N1 C15 C16 172.8(2) . . . . ?
C13 C14 C15 N1 -179.7(3) . . . . ?
C13 C14 C15 C16 -0.5(4) . . . . ?
C12 C11 C16 C15 -1.1(4) . . . . ?
C2 C11 C16 C15 177.5(2) . . . . ?
N1 C15 C16 C11 -179.8(2) . . . . ?
C14 C15 C16 C11 1.0(4) . . . . ?
C15 N1 C17 C18 68.7(3) . . . . ?
C23 N1 C17 C18 -97.7(3) . . . . ?
C22 N2 C18 C19 -0.1(4) . . . . ?
C22 N2 C18 C17 -179.2(3) . . . . ?
N1 C17 C18 N2 -155.9(2) . . . . ?
N1 C17 C18 C19 25.0(4) . . . . ?
N2 C18 C19 C20 0.4(5) . . . . ?
C17 C18 C19 C20 179.4(3) . . . . ?
C18 C19 C20 C21 -0.2(5) . . . . ?
C19 C20 C21 C22 -0.2(5) . . . . ?
C18 N2 C22 C21 -0.4(5) . . . . ?
C20 C21 C22 N2 0.5(5) . . . . ?
C15 N1 C23 C24 85.9(3) . . . . ?
C17 N1 C23 C24 -107.7(3) . . . . ?
C28 N3 C24 C25 0.3(4) . . . . ?
C28 N3 C24 C23 178.7(2) . . . . ?
N1 C23 C24 N3 166.0(2) . . . . ?
N1 C23 C24 C25 -15.5(4) . . . . ?
N3 C24 C25 C26 -1.2(4) . . . . ?
C23 C24 C25 C26 -179.5(3) . . . . ?
C24 C25 C26 C27 1.0(4) . . . . ?
C25 C26 C27 C28 0.0(5) . . . . ?
C24 N3 C28 C27 0.8(4) . . . . ?
C26 C27 C28 N3 -1.0(5) . . . . ?
C1 C10 C29 C30 43.5(4) . . . . ?
C9 C10 C29 C30 -129.1(3) . . . . ?
C1 C10 C29 C34 -137.6(3) . . . . ?
C9 C10 C29 C34 49.8(4) . . . . ?
C34 C29 C30 C31 -1.0(5) . . . . ?
C10 C29 C30 C31 177.9(3) . . . . ?
C29 C30 C31 C32 0.7(5) . . . . ?
C30 C31 C32 C33 -0.8(5) . . . . ?
C35 N4 C33 C34 6.5(4) . . . . ?
C41 N4 C33 C34 167.2(3) . . . . ?
C35 N4 C33 C32 -174.5(3) . . . . ?
C41 N4 C33 C32 -13.9(4) . . . . ?
C31 C32 C33 N4 -177.9(3) . . . . ?
C31 C32 C33 C34 1.1(4) . . . . ?
C30 C29 C34 C33 1.4(4) . . . . ?
C10 C29 C34 C33 -177.5(2) . . . . ?
N4 C33 C34 C29 177.5(3) . . . . ?
C32 C33 C34 C29 -1.5(4) . . . . ?
C33 N4 C35 C36 -74.5(3) . . . . ?
C41 N4 C35 C36 124.3(3) . . . . ?
C40 N5 C36 C37 -1.0(5) . . . . ?
C40 N5 C36 C35 178.4(3) . . . . ?
N4 C35 C36 N5 156.9(3) . . . . ?
N4 C35 C36 C37 -23.7(4) . . . . ?
N5 C36 C37 C38 0.5(5) . . . . ?
C35 C36 C37 C38 -178.8(3) . . . . ?
C36 C37 C38 C39 0.3(5) . . . . ?
C37 C38 C39 C40 -0.6(6) . . . . ?
C36 N5 C40 C39 0.7(5) . . . . ?
C38 C39 C40 N5 0.1(6) . . . . ?
C33 N4 C41 C42 102.1(4) . . . . ?
C35 N4 C41 C42 -96.9(5) . . . . ?
C33 N4 C41 C42A 152.8(3) . . . . ?
C35 N4 C41 C42A -46.2(4) . . . . ?
N4 C41 C42 N6 -63.3(7) . . . . ?
N4 C41 C42 C43 113.3(6) . . . . ?
N6 C42 C43 C44 0.2(12) . . . . ?
C41 C42 C43 C44 -176.3(6) . . . . ?
C42 C43 C44 C45 -0.6(12) . . . . ?
C43 C44 C45 C46 -0.1(12) . . . . ?
C44 C45 C46 N6 1.2(13) . . . . ?
C43 C42 N6 C46 0.8(11) . . . . ?
C41 C42 N6 C46 177.5(6) . . . . ?
C45 C46 N6 C42 -1.5(12) . . . . ?
N4 C41 C42A N6A -46.1(6) . . . . ?
N4 C41 C42A C43A 136.3(4) . . . . ?
N6A C42A C43A C44A -1.4(9) . . . . ?
C41 C42A C43A C44A 176.2(5) . . . . ?
C42A C43A C44A C45A 1.8(9) . . . . ?
C43A C44A C45A C46A -0.9(10) . . . . ?
C44A C45A C46A N6A -0.5(11) . . . . ?
C43A C42A N6A C46A 0.0(9) . . . . ?
C41 C42A N6A C46A -177.6(5) . . . . ?
C45A C46A N6A C42A 1.0(11) . . . . ?
